data_7150263
loop_
_publ_author_name
'Bailey, Simon'
'Helliwell, Madeleine'
'Teerawutgulrag, Aphiwat'
'Thomas, Eric J.'

_publ_section_title
;
 A total synthesis of milbemycin G: approaches to the C1-C10-fragment
 and completion of the synthesis.
;
_journal_issue 20
_journal_name_full 'Organic &amp; biomolecular chemistry'
_journal_page_first 3654
_journal_page_last 3677
_journal_paper_doi 10.1039/b508675b
_journal_volume 3
_journal_year 2005
_chemical_formula_moiety 'C35 H44 O10 Si '
_chemical_formula_sum 'C35 H44 O10 Si'
_chemical_formula_weight 652.81
_space_group_IT_number 19
_symmetry_cell_setting orthorhombic
_symmetry_Int_Tables_number 19
_symmetry_space_group_name_Hall 'P 2ac 2ab'
_symmetry_space_group_name_H-M 'P 21 21 21'
_audit_creation_date 19105-06-15
_audit_creation_method 'by teXsan v1.7'
_audit_update_record ?
_cell_angle_alpha 90
_cell_angle_beta 90
_cell_angle_gamma 90
_cell_formula_units_Z 4
_cell_length_a 14.792(2)
_cell_length_b 28.300(4)
_cell_length_c 8.5666(9)
_cell_measurement_reflns_used 23
_cell_measurement_temperature 293
_cell_measurement_theta_max 19.9
_cell_measurement_theta_min 19.1
_cell_volume 3586.1(8)
_computing_cell_refinement 'MSC/AFC Diffractometer Control'
_computing_data_collection 'MSC/AFC Diffractometer Control'
_computing_data_reduction 'teXsan (MSC, 1995)'
_computing_publication_material 'teXsan (MSC, 1995)'
_computing_structure_refinement 'teXsan (MSC, 1995)'
_diffrn_ambient_temperature 293
_diffrn_measurement_device 'Rigaku Rigaku_AFC5R'
_diffrn_measurement_method \w-2\q
_diffrn_orient_matrix_UB_11 0.05892
_diffrn_orient_matrix_UB_12 0.00426
_diffrn_orient_matrix_UB_13 0.05550
_diffrn_orient_matrix_UB_21 -0.00049
_diffrn_orient_matrix_UB_22 -0.03413
_diffrn_orient_matrix_UB_23 0.03016
_diffrn_orient_matrix_UB_31 0.03315
_diffrn_orient_matrix_UB_32 -0.00808
_diffrn_orient_matrix_UB_33 -0.09817
_diffrn_radiation_detector 'scintillation counter'
_diffrn_radiation_monochromator graphite
_diffrn_radiation_source 'Rigaku rotating anode'
_diffrn_radiation_type 'Cu K\a'
_diffrn_radiation_wavelength 1.5418
_diffrn_reflns_av_R_equivalents 0.00000
_diffrn_reflns_limit_h_max 16
_diffrn_reflns_limit_h_min -4
_diffrn_reflns_limit_k_max 31
_diffrn_reflns_limit_k_min -25
_diffrn_reflns_limit_l_max 9
_diffrn_reflns_limit_l_min -9
_diffrn_reflns_number 3060
_diffrn_reflns_reduction_process 'Lp corrections applied'
_diffrn_reflns_theta_max 59.90
_diffrn_reflns_theta_min 0.00
_diffrn_standards_decay_% -4.90
_diffrn_standards_interval_count 200
_diffrn_standards_number 3
_exptl_absorpt_coefficient_mu 1.027
_exptl_absorpt_correction_T_max 1.123
_exptl_absorpt_correction_T_min 0.773
_exptl_absorpt_correction_type
;
\DF (DIFABS; Walker & Stuart, 1983)
;
_exptl_crystal_colour colourless
_exptl_crystal_density_diffrn 1.209
_exptl_crystal_density_meas ?
_exptl_crystal_description tabular
_exptl_crystal_F_000 1392.00
_exptl_crystal_size_max 0.35
_exptl_crystal_size_mid 0.35
_exptl_crystal_size_min 0.15
_refine_diff_density_max 0.21
_refine_diff_density_min -0.19
_refine_ls_extinction_method none
_refine_ls_goodness_of_fit_obs 2.173
_refine_ls_hydrogen_treatment noref
_refine_ls_matrix_type full
_refine_ls_number_constraints 0
_refine_ls_number_parameters 415
_refine_ls_number_reflns 2565
_refine_ls_number_restraints 0
_refine_ls_R_factor_obs 0.0484
_refine_ls_shift/esd_max 0.0050
_refine_ls_shift/esd_mean 0.0000
_refine_ls_structure_factor_coef F
_refine_ls_weighting_details 'w = 1/[\s^2^(Fo) + 0.00022|Fo|^2^]'
_refine_ls_weighting_scheme calc
_refine_ls_wR_factor_obs 0.0602
_reflns_number_observed 2565
_reflns_number_total 3060
_reflns_observed_criterion >3.00\s(I)
_cod_data_source_file b508675b.txt
_cod_data_source_block S171/2
_cod_depositor_comments
;
 Correcting the data name order in the GEOM_TORSION loop.

 Antanas Vaitkus,
 2018-08-08

 Homogenising atom site labels in order to relate data from different loops.

 Antanas Vaitkus,
 2017-03-06

The following automatic conversions were performed:

'_refine_ls_weighting_scheme' value 'w = 1/[\s^2^(Fo) +
0.00022|Fo|^2^]' was changed to 'calc'. New tag
'_refine_ls_weighting_details' was created. The value of the new tag
was set to 'w = 1/[\s^2^(Fo) + 0.00022|Fo|^2^]'.

Automatic conversion script
Id: cif_fix_values 3143 2015-03-26 13:38:13Z robertas 

The following automatic conversions were performed:
data name '_geom_bond_atom_site_label_D' replaced with
'_geom_hbond_atom_site_label_D' as specified in the replacement file
'/home/antanas/src/cod-tools/trunk/data/replacement-values/replacement_tags.lst'.

data
name '_geom_bond_atom_site_label_H' replaced with
'_geom_hbond_atom_site_label_H' as specified in the replacement file
'/home/antanas/src/cod-tools/trunk/data/replacement-values/replacement_tags.lst'.

data
name '_geom_contact_atom_site_label_a' replaced with
'_geom_hbond_atom_site_label_A' as specified in the replacement file
'/home/antanas/src/cod-tools/trunk/data/replacement-values/replacement_tags.lst'.

data
name '_geom_bond_distance_DH' replaced with '_geom_hbond_distance_DH'
as specified in the replacement file
'/home/antanas/src/cod-tools/trunk/data/replacement-values/replacement_tags.lst'.

data
name '_geom_contact_distance_HA' replaced with
'_geom_hbond_distance_HA' as specified in the replacement file
'/home/antanas/src/cod-tools/trunk/data/replacement-values/replacement_tags.lst'.

data
name '_geom_contact_distance_DA' replaced with
'_geom_hbond_distance_DA' as specified in the replacement file
'/home/antanas/src/cod-tools/trunk/data/replacement-values/replacement_tags.lst'.

data
name '_geom_angle_DHA' replaced with '_geom_hbond_angle_DHA' as
specified in the replacement file
'/home/antanas/src/cod-tools/trunk/data/replacement-values/replacement_tags.lst'.

data
name '_geom_contact_site_symmetry_A' replaced with
'_geom_hbond_site_symmetry_A' as specified in the replacement file
'/home/antanas/src/cod-tools/trunk/data/replacement-values/replacement_tags.lst'.

Automatic conversion script
Id: cif_correct_tags 5005 2017-03-03 11:38:54Z antanas 
;
_cod_original_cell_volume 3586.1(7)
_cod_original_sg_symbol_H-M 'P 21 21 21 '
_cod_original_formula_sum 'C35 H44 O10 Si '
_cod_database_code 7150263

loop_
_symmetry_equiv_pos_as_xyz
' +x, +y, +z'
'1/2-x, -y,1/2+z'
'1/2+x,1/2-y, -z'
' -x,1/2+y,1/2-z'

loop_
_atom_site_aniso_label
_atom_site_aniso_U_11
_atom_site_aniso_U_22
_atom_site_aniso_U_33
_atom_site_aniso_U_12
_atom_site_aniso_U_13
_atom_site_aniso_U_23
Si1 0.0721(9) 0.0574(7) 0.0536(8) -0.0074(7) 0.0013(8) -0.0127(7)
O1 0.048(2) 0.054(2) 0.038(2) 0.003(2) 0.003(2) 0.0000(10)
O2 0.035(2) 0.059(2) 0.041(2) 0.000(2) 0.0040(10) 0.004(2)
O3 0.067(2) 0.0420(10) 0.053(2) 0.0040(10) 0.001(2) -0.004(2)
O4 0.045(2) 0.085(2) 0.066(2) 0.005(2) -0.006(2) 0.011(2)
O5 0.087(3) 0.062(2) 0.055(2) -0.022(2) 0.006(2) 0.004(2)
O6 0.116(3) 0.078(2) 0.067(3) 0.023(2) 0.008(3) 0.013(2)
O7 0.074(2) 0.052(2) 0.113(3) 0.002(2) -0.019(3) 0.011(2)
O8 0.118(4) 0.110(4) 0.208(7) -0.030(3) -0.070(5) 0.043(4)
O9 0.126(4) 0.122(4) 0.229(7) 0.068(4) 0.099(5) 0.055(5)
O10 0.082(3) 0.065(2) 0.153(5) 0.019(2) 0.022(3) 0.034(3)
C1 0.040(2) 0.046(2) 0.031(2) -0.001(2) -0.001(2) -0.004(2)
C2 0.040(2) 0.047(2) 0.035(2) 0.000(2) 0.000(2) 0.000(2)
C3 0.044(2) 0.046(2) 0.042(2) 0.002(2) 0.001(2) -0.003(2)
C4 0.054(3) 0.056(2) 0.055(3) -0.018(3) -0.007(3) -0.003(2)
C5 0.039(2) 0.064(3) 0.062(3) -0.008(2) -0.005(3) 0.004(3)
C6 0.038(2) 0.059(2) 0.052(3) 0.001(2) -0.008(2) 0.000(2)
C7 0.042(2) 0.046(2) 0.040(2) 0.003(2) 0.002(2) 0.004(2)
C8 0.071(3) 0.057(3) 0.039(2) -0.004(3) 0.002(3) 0.001(2)
C9 0.100(5) 0.072(3) 0.049(3) -0.023(4) 0.006(3) 0.003(3)
C10 0.052(3) 0.046(2) 0.046(3) -0.009(2) 0.002(2) 0.005(2)
C11 0.096(5) 0.070(3) 0.083(4) 0.004(3) 0.017(4) -0.020(3)
C12 0.094(5) 0.121(5) 0.066(4) 0.012(4) -0.015(4) -0.018(4)
C13 0.116(5) 0.075(3) 0.092(5) -0.033(4) 0.006(5) -0.022(4)
C14 0.044(3) 0.105(4) 0.070(4) 0.005(3) 0.007(3) 0.032(3)
C15 0.041(3) 0.076(3) 0.045(3) 0.002(3) 0.008(2) 0.010(3)
C16 0.040(3) 0.069(3) 0.057(3) -0.007(2) 0.004(2) 0.004(3)
C17 0.043(3) 0.058(3) 0.055(3) 0.003(2) 0.000(3) 0.000(2)
C18 0.041(3) 0.073(3) 0.036(2) 0.000(2) 0.004(2) 0.000(2)
C19 0.054(3) 0.052(2) 0.062(3) -0.010(2) 0.003(3) 0.003(3)
C20 0.061(3) 0.061(3) 0.059(3) 0.001(3) 0.008(3) 0.012(3)
C21 0.044(3) 0.116(4) 0.077(4) -0.015(3) 0.006(3) 0.011(4)
C22 0.054(3) 0.052(3) 0.068(3) 0.000(2) -0.001(3) 0.000(3)
C23 0.062(3) 0.047(2) 0.084(4) 0.001(2) 0.002(3) 0.006(3)
C24 0.076(4) 0.039(2) 0.076(4) 0.006(3) 0.006(3) -0.008(3)
C25 0.087(4) 0.064(3) 0.094(5) -0.016(3) 0.000(4) -0.009(4)
C26 0.082(5) 0.080(4) 0.157(8) -0.011(4) -0.006(6) -0.021(5)
C27 0.118(7) 0.091(5) 0.113(7) -0.009(5) -0.023(6) -0.017(5)
C28 0.131(7) 0.086(5) 0.080(5) 0.029(5) -0.012(5) -0.005(4)
C29 0.081(4) 0.063(3) 0.085(4) 0.015(3) 0.012(4) 0.002(3)
C30 0.132(7) 0.104(5) 0.130(7) 0.023(5) -0.040(6) 0.016(5)
C31 0.055(3) 0.072(3) 0.086(4) 0.012(3) -0.010(4) 0.014(3)
C32 0.092(5) 0.068(4) 0.123(6) 0.009(4) -0.028(5) 0.002(4)
C33 0.090(5) 0.077(4) 0.21(1) 0.024(4) 0.008(7) 0.045(6)
C34 0.141(8) 0.088(5) 0.30(1) 0.016(5) 0.03(1) 0.067(8)
C35 0.058(3) 0.069(3) 0.121(6) -0.019(3) -0.004(4) 0.003(4)

loop_
_atom_site_label
_atom_site_fract_x
_atom_site_fract_y
_atom_site_fract_z
_atom_site_U_iso_or_equiv
_atom_site_occupancy
_atom_site_refinement_flags
_atom_site_thermal_displace_type
_atom_site_calc_flag
_atom_site_calc_attached_atom
Si1 0.18570(10) 0.41928(5) 0.3801(2) 0.000773(5) 1.000 . Uani d ?
O1 0.0734(2) 0.32860(10) 0.3537(3) 0.00059(1) 1.000 . Uani d ?
O2 0.2103(2) 0.27010(10) 0.2392(3) 0.00057(1) 1.000 . Uani d ?
O3 0.1204(2) 0.18770(10) 0.1557(4) 0.00068(1) 1.000 . Uani d ?
O4 0.6244(2) 0.22900(10) 0.3912(4) 0.00082(1) 1.000 . Uani d ?
O5 0.2104(3) 0.42150(10) 0.0617(4) 0.00086(1) 1.000 . Uani d ?
O6 0.1235(3) 0.14690(10) 0.3812(5) 0.00110(1) 1.000 . Uani d ?
O7 0.2091(3) 0.07380(10) 0.2440(5) 0.00101(1) 1.000 . Uani d ?
O8 0.3343(4) 0.1121(2) 0.3097(9) 0.00184(3) 1.000 . Uani d ?
O9 -0.1372(4) 0.3639(2) 0.2477(9) 0.00201(4) 1.000 . Uani d ?
O10 -0.0479(3) 0.39540(10) 0.0774(7) 0.00127(3) 1.000 . Uani d ?
C1 0.0768(3) 0.31860(10) 0.1902(5) 0.00049(1) 1.000 . Uani d ?
C2 0.1242(3) 0.2707(2) 0.1624(5) 0.00051(1) 1.000 . Uani d ?
C3 0.0726(3) 0.2279(2) 0.2228(5) 0.00056(1) 1.000 . Uani d ?
C4 -0.0252(3) 0.2272(2) 0.1685(6) 0.00070(1) 1.000 . Uani d ?
C5 -0.0707(3) 0.2733(2) 0.2067(6) 0.00070(1) 1.000 . Uani d ?
C6 -0.0226(3) 0.3156(2) 0.1330(6) 0.00063(1) 1.000 . Uani d ?
C7 0.1282(3) 0.35760(10) 0.1100(5) 0.00054(1) 1.000 . Uani d ?
C8 0.1446(4) 0.3605(2) -0.0539(6) 0.00071(1) 1.000 . Uani d ?
C9 0.1940(5) 0.3994(2) -0.0760(6) 0.00094(3) 1.000 . Uani d ?
C10 0.1683(3) 0.3949(2) 0.1779(5) 0.00061(1) 1.000 . Uani d ?
C11 0.0791(5) 0.4297(2) 0.4896(8) 0.00105(3) 1.000 . Uani d ?
C12 0.2628(5) 0.3797(2) 0.4918(7) 0.00119(3) 1.000 . Uani d ?
C13 0.2420(5) 0.4778(2) 0.3461(8) 0.00120(3) 1.000 . Uani d ?
C14 0.2857(3) 0.2818(2) 0.1444(7) 0.00092(3) 1.000 . Uani d ?
C15 0.3724(3) 0.2691(2) 0.2231(6) 0.00068(1) 1.000 . Uani d ?
C16 0.3899(3) 0.2233(2) 0.2723(6) 0.00070(1) 1.000 . Uani d ?
C17 0.4744(3) 0.2110(2) 0.3310(6) 0.00066(1) 1.000 . Uani d ?
C18 0.5416(3) 0.2444(2) 0.3367(6) 0.00063(1) 1.000 . Uani d ?
C19 0.5252(4) 0.2904(2) 0.2930(6) 0.00071(1) 1.000 . Uani d ?
C20 0.4395(4) 0.3022(2) 0.2364(6) 0.00076(3) 1.000 . Uani d ?
C21 0.7008(4) 0.2598(2) 0.3749(8) 0.00100(3) 1.000 . Uani d ?
C22 0.1397(4) 0.1505(2) 0.2457(7) 0.00073(3) 1.000 . Uani d ?
C23 0.1847(4) 0.1127(2) 0.1467(7) 0.00081(3) 1.000 . Uani d ?
C24 0.1221(4) 0.0951(2) 0.0213(7) 0.00081(3) 1.000 . Uani d ?
C25 0.0401(5) 0.0744(2) 0.0576(8) 0.00104(3) 1.000 . Uani d ?
C26 -0.0195(5) 0.0604(3) -0.0590(10) 0.00134(4) 1.000 . Uani d ?
C27 0.0045(7) 0.0656(3) -0.2130(10) 0.00136(4) 1.000 . Uani d ?
C28 0.0840(6) 0.0849(3) -0.2526(9) 0.00125(4) 1.000 . Uani d ?
C29 0.1447(4) 0.1004(2) -0.1372(8) 0.00096(3) 1.000 . Uani d ?
C30 0.3021(6) 0.0388(3) 0.4330(10) 0.00155(4) 1.000 . Uani d ?
C31 -0.0757(4) 0.3601(2) 0.1579(8) 0.00090(3) 1.000 . Uani d ?
C32 0.2883(5) 0.0787(2) 0.3221(10) 0.00120(3) 1.000 . Uani d ?
C33 -0.0910(5) 0.4406(2) 0.0970(10) 0.00160(4) 1.000 . Uani d ?
C34 -0.0345(7) 0.4761(3) 0.029(2) 0.00223(6) 1.000 . Uani d ?
C35 -0.0761(4) 0.1849(2) 0.2390(9) 0.00105(3) 1.000 . Uani d ?
H1 0.1039 0.3008 0.4065 0.001 1.000 . Uiso c ?
H2 0.1336 0.2669 0.0533 0.001 1.000 . Uiso c ?
H3 0.0754 0.2269 0.3337 0.001 1.000 . Uiso c ?
H4 -0.0255 0.2236 0.0581 0.001 1.000 . Uiso c ?
H6 -0.0210 0.3101 0.0237 0.001 1.000 . Uiso c ?
H8 0.1242 0.3390 -0.1317 0.001 1.000 . Uiso c ?
H9 0.2149 0.4101 -0.1745 0.001 1.000 . Uiso c ?
H16 0.3438 0.2000 0.2653 0.001 1.000 . Uiso c ?
H17 0.4855 0.1798 0.3670 0.001 1.000 . Uiso c ?
H19 0.5711 0.3138 0.3007 0.001 1.000 . Uiso c ?
H20 0.4271 0.3339 0.2064 0.001 1.000 . Uiso c ?
H23 0.2377 0.1254 0.1001 0.001 1.000 . Uiso c ?
H25 0.0245 0.0696 0.1643 0.001 1.000 . Uiso c ?
H26 -0.0771 0.0476 -0.0334 0.002 1.000 . Uiso c ?
H27 -0.0352 0.0548 -0.2921 0.002 1.000 . Uiso c ?
H28 0.0992 0.0882 -0.3594 0.002 1.000 . Uiso c ?
H29 0.2006 0.1147 -0.1665 0.001 1.000 . Uiso c ?
H51 -0.0713 0.2771 0.3170 0.001 1.000 . Uiso c ?
H52 -0.1313 0.2721 0.1694 0.001 1.000 . Uiso c ?
H111 0.0403 0.4493 0.4293 0.001 1.000 . Uiso c ?
H112 0.0926 0.4451 0.5857 0.001 1.000 . Uiso c ?
H113 0.0503 0.4005 0.5098 0.001 1.000 . Uiso c ?
H121 0.2365 0.3490 0.4981 0.001 1.000 . Uiso c ?
H122 0.2711 0.3919 0.5938 0.001 1.000 . Uiso c ?
H123 0.3192 0.3777 0.4399 0.001 1.000 . Uiso c ?
H131 0.2971 0.4730 0.2902 0.001 1.000 . Uiso c ?
H132 0.2538 0.4928 0.4417 0.001 1.000 . Uiso c ?
H133 0.2030 0.4972 0.2839 0.001 1.000 . Uiso c ?
H141 0.2852 0.3148 0.1239 0.001 1.000 . Uiso c ?
H142 0.2816 0.2650 0.0486 0.001 1.000 . Uiso c ?
H211 0.7536 0.2445 0.4133 0.001 1.000 . Uiso c ?
H212 0.6908 0.2880 0.4321 0.001 1.000 . Uiso c ?
H213 0.7093 0.2674 0.2675 0.001 1.000 . Uiso c ?
H301 0.2577 0.0150 0.4148 0.002 1.000 . Uiso c ?
H302 0.2958 0.0499 0.5378 0.002 1.000 . Uiso c ?
H303 0.3605 0.0258 0.4197 0.002 1.000 . Uiso c ?
H331 -0.0984 0.4469 0.2055 0.002 1.000 . Uiso c ?
H332 -0.1482 0.4406 0.0476 0.002 1.000 . Uiso c ?
H341 -0.0237 0.4686 -0.0774 0.003 1.000 . Uiso c ?
H342 0.0211 0.4776 0.0836 0.003 1.000 . Uiso c ?
H343 -0.0642 0.5059 0.0353 0.003 1.000 . Uiso c ?
H351 -0.1367 0.1846 0.2019 0.001 1.000 . Uiso c ?
H352 -0.0767 0.1877 0.3501 0.001 1.000 . Uiso c ?
H353 -0.0469 0.1564 0.2106 0.001 1.000 . Uiso c ?

loop_
_atom_type_symbol
_atom_type_oxidation_number
_atom_type_number_in_cell
_atom_type_scat_dispersion_real
_atom_type_scat_dispersion_imag
_atom_type_scat_source
C 0 140 0.018 0.009
;International Tables for Crystallography
(1992, Vol. C, Tables 4.2.6.8 and 6.1.1.1)
;
H 0 176 0.000 0.000
;International Tables for Crystallography
(1992, Vol. C, Table 6.1.1.2)
;
O 0 40 0.049 0.032
;International Tables for Crystallography
(1992, Vol. C, Tables 4.2.6.8 and 6.1.1.1)
;
Si 0 4 0.254 0.330
;International Tables for Crystallography
(1992, Vol. C, Tables 4.2.6.8 and 6.1.1.1)
;

loop_
_geom_angle_atom_site_label_1
_geom_angle_atom_site_label_2
_geom_angle_atom_site_label_3
_geom_angle
_geom_angle_site_symmetry_1
_geom_angle_site_symmetry_2
_geom_angle_site_symmetry_3
_geom_angle_publ_flag
C10 Si1 C11 114.0(3) . . . yes
C10 Si1 C12 109.6(3) . . . yes
C10 Si1 C13 104.0(3) . . . yes
C11 Si1 C12 110.8(3) . . . yes
C11 Si1 C13 108.4(3) . . . yes
C12 Si1 C13 109.8(3) . . . yes
C1 O1 H1 105.5 . . . no
C2 O2 C14 115.7(3) . . . yes
C3 O3 C22 119.4(4) . . . yes
C18 O4 C21 118.3(4) . . . yes
C9 O5 C10 107.0(4) . . . yes
C23 O7 C32 115.3(4) . . . yes
C31 O10 C33 119.2(6) . . . yes
O1 C1 C2 109.9(3) . . . yes
O1 C1 C6 106.7(4) . . . yes
O1 C1 C7 108.6(3) . . . yes
C2 C1 C6 109.5(3) . . . yes
C2 C1 C7 110.1(4) . . . yes
C6 C1 C7 112.0(4) . . . yes
O2 C2 C1 110.1(4) . . . yes
O2 C2 C3 106.3(4) . . . yes
O2 C2 H2 108.7 . . . no
C1 C2 C3 114.7(4) . . . yes
C1 C2 H2 108.5 . . . no
C3 C2 H2 108.5 . . . no
O3 C3 C2 104.1(3) . . . yes
O3 C3 C4 109.3(4) . . . yes
O3 C3 H3 110.5 . . . no
C2 C3 C4 112.6(4) . . . yes
C2 C3 H3 110.0 . . . no
C4 C3 H3 110.3 . . . no
C3 C4 C5 110.4(4) . . . yes
C3 C4 C35 110.9(4) . . . yes
C3 C4 H4 108.1 . . . no
C5 C4 C35 111.8(4) . . . yes
C5 C4 H4 107.9 . . . no
C35 C4 H4 107.7 . . . no
C4 C5 C6 112.4(4) . . . yes
C4 C5 H51 108.6 . . . no
C4 C5 H52 108.5 . . . no
C6 C5 H51 109.0 . . . no
C6 C5 H52 109.1 . . . no
H51 C5 H52 109.2 . . . no
C1 C6 C5 110.7(4) . . . yes
C1 C6 C31 113.9(4) . . . yes
C1 C6 H6 107.3 . . . no
C5 C6 C31 110.8(4) . . . yes
C5 C6 H6 106.9 . . . no
C31 C6 H6 106.9 . . . no
C1 C7 C8 125.2(4) . . . yes
C1 C7 C10 127.0(4) . . . yes
C8 C7 C10 107.8(4) . . . yes
C7 C8 C9 106.3(4) . . . yes
C7 C8 H8 126.8 . . . no
C9 C8 H8 127.0 . . . no
O5 C9 C8 110.8(5) . . . yes
O5 C9 H9 124.6 . . . no
C8 C9 H9 124.6 . . . no
Si1 C10 O5 113.4(3) . . . yes
Si1 C10 C7 138.3(4) . . . yes
O5 C10 C7 108.2(4) . . . yes
Si1 C11 H111 109.3 . . . no
Si1 C11 H112 109.3 . . . no
Si1 C11 H113 109.6 . . . no
H111 C11 H112 109.2 . . . no
H111 C11 H113 109.7 . . . no
H112 C11 H113 109.6 . . . no
Si1 C12 H121 109.1 . . . no
Si1 C12 H122 109.5 . . . no
Si1 C12 H123 109.5 . . . no
H121 C12 H122 109.4 . . . no
H121 C12 H123 109.4 . . . no
H122 C12 H123 109.9 . . . no
Si1 C13 H131 109.3 . . . no
Si1 C13 H132 110.3 . . . no
Si1 C13 H133 109.0 . . . no
H131 C13 H132 110.1 . . . no
H131 C13 H133 108.4 . . . no
H132 C13 H133 109.8 . . . no
O2 C14 C15 111.1(4) . . . yes
O2 C14 H141 109.2 . . . no
O2 C14 H142 109.1 . . . no
C15 C14 H141 109.1 . . . no
C15 C14 H142 108.9 . . . no
H141 C14 H142 109.4 . . . no
C14 C15 C16 121.5(5) . . . yes
C14 C15 C20 119.7(5) . . . yes
C16 C15 C20 118.6(4) . . . yes
C15 C16 C17 120.7(5) . . . yes
C15 C16 H16 119.7 . . . no
C17 C16 H16 119.6 . . . no
C16 C17 C18 119.4(5) . . . yes
C16 C17 H17 120.4 . . . no
C18 C17 H17 120.2 . . . no
O4 C18 C17 115.9(5) . . . yes
O4 C18 C19 123.1(5) . . . yes
C17 C18 C19 120.9(5) . . . yes
C18 C19 C20 118.7(5) . . . yes
C18 C19 H19 120.9 . . . no
C20 C19 H19 120.4 . . . no
C15 C20 C19 121.5(5) . . . yes
C15 C20 H20 118.9 . . . no
C19 C20 H20 119.6 . . . no
O4 C21 H211 109.7 . . . no
O4 C21 H212 109.8 . . . no
O4 C21 H213 109.6 . . . no
H211 C21 H212 109.4 . . . no
H211 C21 H213 109.2 . . . no
H212 C21 H213 109.2 . . . no
O3 C22 O6 126.0(5) . . . yes
O3 C22 C23 109.1(5) . . . yes
O6 C22 C23 124.9(5) . . . yes
O7 C23 C22 109.1(5) . . . yes
O7 C23 C24 108.5(4) . . . yes
O7 C23 H23 109.2 . . . no
C22 C23 C24 111.3(5) . . . yes
C22 C23 H23 109.3 . . . no
C24 C23 H23 109.5 . . . no
C23 C24 C25 121.3(6) . . . yes
C23 C24 C29 120.5(5) . . . yes
C25 C24 C29 118.1(6) . . . yes
C24 C25 C26 121.0(6) . . . yes
C24 C25 H25 119.3 . . . no
C26 C25 H25 119.7 . . . no
C25 C26 C27 119.7(7) . . . yes
C25 C26 H26 120.7 . . . no
C27 C26 H26 119.6 . . . no
C26 C27 C28 120.9(8) . . . yes
C26 C27 H27 119.5 . . . no
C28 C27 H27 119.6 . . . no
C27 C28 C29 120.6(7) . . . yes
C27 C28 H28 119.5 . . . no
C29 C28 H28 119.8 . . . no
C24 C29 C28 119.6(6) . . . yes
C24 C29 H29 120.3 . . . no
C28 C29 H29 120.1 . . . no
C32 C30 H301 109.7 . . . no
C32 C30 H302 109.7 . . . no
C32 C30 H303 110.1 . . . no
H301 C30 H302 108.6 . . . no
H301 C30 H303 109.5 . . . no
H302 C30 H303 109.3 . . . no
O9 C31 O10 121.3(6) . . . yes
O9 C31 C6 124.4(6) . . . yes
O10 C31 C6 114.2(5) . . . yes
O7 C32 O8 122.7(7) . . . yes
O7 C32 C30 110.8(6) . . . yes
O8 C32 C30 126.2(8) . . . yes
O10 C33 C34 108.5(7) . . . yes
O10 C33 H331 109.3 . . . no
O10 C33 H332 110.1 . . . no
C34 C33 H331 109.4 . . . no
C34 C33 H332 109.9 . . . no
H331 C33 H332 109.5 . . . no
C33 C34 H341 109.4 . . . no
C33 C34 H342 109.7 . . . no
C33 C34 H343 109.2 . . . no
H341 C34 H342 109.8 . . . no
H341 C34 H343 109.3 . . . no
H342 C34 H343 109.4 . . . no
C4 C35 H351 109.7 . . . no
C4 C35 H352 109.4 . . . no
C4 C35 H353 109.8 . . . no
H351 C35 H352 109.0 . . . no
H351 C35 H353 109.7 . . . no
H352 C35 H353 109.3 . . . no

loop_
_geom_bond_atom_site_label_1
_geom_bond_atom_site_label_2
_geom_bond_distance
_geom_bond_site_symmetry_1
_geom_bond_site_symmetry_2
_geom_bond_publ_flag
Si1 C10 1.882(5) . . yes
Si1 C11 1.858(7) . . yes
Si1 C12 1.863(7) . . yes
Si1 C13 1.877(6) . . yes
O1 C1 1.430(5) . . yes
O1 H1 1.01 . . no
O2 C2 1.434(5) . . yes
O2 C14 1.419(6) . . yes
O3 C3 1.458(6) . . yes
O3 C22 1.336(7) . . yes
O4 C18 1.381(6) . . yes
O4 C21 1.434(7) . . yes
O5 C9 1.357(6) . . yes
O5 C10 1.395(6) . . yes
O6 C22 1.190(7) . . yes
O7 C23 1.427(7) . . yes
O7 C32 1.356(9) . . yes
O8 C32 1.169(9) . . yes
O9 C31 1.196(9) . . yes
O10 C31 1.282(7) . . yes
O10 C33 1.439(7) . . yes
C1 C2 1.545(6) . . yes
C1 C6 1.552(6) . . yes
C1 C7 1.506(5) . . yes
C2 C3 1.522(7) . . yes
C2 H2 0.95 . . no
C3 C4 1.520(6) . . yes
C3 H3 0.95 . . no
C4 C5 1.504(8) . . yes
C4 C35 1.538(8) . . yes
C4 H4 0.95 . . no
C5 C6 1.529(8) . . yes
C5 H51 0.95 . . no
C5 H52 0.95 . . no
C6 C31 1.500(8) . . yes
C6 H6 0.95 . . no
C7 C8 1.427(7) . . yes
C7 C10 1.343(6) . . yes
C8 C9 1.335(9) . . yes
C8 H8 0.95 . . no
C9 H9 0.95 . . no
C11 H111 0.95 . . no
C11 H112 0.95 . . no
C11 H113 0.95 . . no
C12 H121 0.95 . . no
C12 H122 0.95 . . no
C12 H123 0.95 . . no
C13 H131 0.95 . . no
C13 H132 0.94 . . no
C13 H133 0.96 . . no
C14 C15 1.493(7) . . yes
C14 H141 0.95 . . no
C14 H142 0.95 . . no
C15 C16 1.387(8) . . yes
C15 C20 1.370(8) . . yes
C16 C17 1.391(7) . . yes
C16 H16 0.95 . . no
C17 C18 1.373(7) . . yes
C17 H17 0.95 . . no
C18 C19 1.376(8) . . yes
C19 C20 1.398(8) . . yes
C19 H19 0.95 . . no
C20 H20 0.95 . . no
C21 H211 0.95 . . no
C21 H212 0.95 . . no
C21 H213 0.95 . . no
C22 C23 1.519(8) . . yes
C23 C24 1.503(8) . . yes
C23 H23 0.95 . . no
C24 C25 1.382(9) . . yes
C24 C29 1.406(9) . . yes
C25 C26 1.39(1) . . yes
C25 H25 0.95 . . no
C26 C27 1.37(1) . . yes
C26 H26 0.95 . . no
C27 C28 1.34(1) . . yes
C27 H27 0.95 . . no
C28 C29 1.41(1) . . yes
C28 H28 0.95 . . no
C29 H29 0.95 . . no
C30 C32 1.49(1) . . yes
C30 H301 0.95 . . no
C30 H302 0.96 . . no
C30 H303 0.95 . . no
C33 C34 1.43(1) . . yes
C33 H331 0.95 . . no
C33 H332 0.95 . . no
C34 H341 0.95 . . no
C34 H342 0.95 . . no
C34 H343 0.95 . . no
C35 H351 0.95 . . no
C35 H352 0.96 . . no
C35 H353 0.95 . . no

loop_
_geom_contact_atom_site_label_1
_geom_contact_atom_site_label_2
_geom_contact_distance
_geom_contact_site_symmetry_1
_geom_contact_site_symmetry_2
_geom_contact_publ_flag
O1 O4 2.829(4) . 3_456 no
O1 C17 3.270(6) . 3_456 no

loop_
_geom_hbond_atom_site_label_D
_geom_hbond_atom_site_label_H
_geom_hbond_atom_site_label_A
_geom_hbond_distance_DH
_geom_hbond_distance_HA
_geom_hbond_distance_DA
_geom_hbond_angle_DHA
_geom_hbond_site_symmetry_A
O1 H1 O4 1.01 1.95 2.829(4) 143.2 3_456
O1 H1 O2 1.01 2.30 2.793(4) 108.7 .

loop_
_geom_torsion_atom_site_label_1
_geom_torsion_atom_site_label_2
_geom_torsion_atom_site_label_3
_geom_torsion_atom_site_label_4
_geom_torsion_site_symmetry_1
_geom_torsion_site_symmetry_2
_geom_torsion_site_symmetry_3
_geom_torsion_site_symmetry_4
_geom_torsion
_geom_torsion_publ_flag
Si1 C10 O5 C9 . . . . 178.6(4) no
Si1 C10 C7 C1 . . . . 0.6(8) no
Si1 C10 C7 C8 . . . . -178.0(5) no
O1 C1 C2 O2 . . . . -52.9(4) no
O1 C1 C2 C3 . . . . 66.9(4) no
O1 C1 C6 C5 . . . . -65.8(4) no
O1 C1 C6 C31 . . . . 59.8(5) no
O1 C1 C7 C8 . . . . -179.0(4) no
O1 C1 C7 C10 . . . . 2.7(6) no
O2 C2 C1 C6 . . . . -169.7(3) no
O2 C2 C1 C7 . . . . 66.7(4) no
O2 C2 C3 O3 . . . . -69.4(4) no
O2 C2 C3 C4 . . . . 172.3(4) no
O2 C14 C15 C16 . . . . 57.0(7) no
O2 C14 C15 C20 . . . . -128.4(5) no
O3 C3 C2 C1 . . . . 168.8(3) no
O3 C3 C4 C5 . . . . -167.8(4) no
O3 C3 C4 C35 . . . . 67.8(5) no
O3 C22 C23 O7 . . . . 177.4(4) no
O3 C22 C23 C24 . . . . -62.9(6) no
O4 C18 C17 C16 . . . . -177.8(4) no
O4 C18 C19 C20 . . . . 178.7(5) no
O5 C9 C8 C7 . . . . 0.1(7) no
O5 C10 Si1 C11 . . . . 125.9(4) no
O5 C10 Si1 C12 . . . . -109.2(4) no
O5 C10 Si1 C13 . . . . 8.1(4) no
O5 C10 C7 C1 . . . . 178.3(4) no
O5 C10 C7 C8 . . . . -0.3(5) no
O6 C22 O3 C3 . . . . -2.1(8) no
O6 C22 C23 O7 . . . . -3.5(8) no
O6 C22 C23 C24 . . . . 116.2(7) no
O7 C23 C24 C25 . . . . 60.3(7) no
O7 C23 C24 C29 . . . . -121.3(6) no
O8 C32 O7 C23 . . . . 0(1) no
O9 C31 O10 C33 . . . . 0(1) no
O9 C31 C6 C1 . . . . -112.1(7) no
O9 C31 C6 C5 . . . . 13.5(9) no
O10 C31 C6 C1 . . . . 65.7(7) no
O10 C31 C6 C5 . . . . -168.7(5) no
C1 C2 O2 C14 . . . . -96.2(4) no
C1 C2 C3 C4 . . . . 50.5(5) no
C1 C6 C5 C4 . . . . -59.2(5) no
C1 C7 C8 C9 . . . . -178.5(5) no
C2 O2 C14 C15 . . . . -166.4(4) no
C2 C1 C6 C5 . . . . 53.1(5) no
C2 C1 C6 C31 . . . . 178.7(4) no
C2 C1 C7 C8 . . . . 60.6(6) no
C2 C1 C7 C10 . . . . -117.7(5) no
C2 C3 O3 C22 . . . . 134.9(4) no
C2 C3 C4 C5 . . . . -52.6(5) no
C2 C3 C4 C35 . . . . -177.0(4) no
C3 O3 C22 C23 . . . . 177.0(4) no
C3 C2 O2 C14 . . . . 139.0(4) no
C3 C2 C1 C6 . . . . -50.0(5) no
C3 C2 C1 C7 . . . . -173.5(4) no
C3 C4 C5 C6 . . . . 58.0(5) no
C4 C3 O3 C22 . . . . -104.6(5) no
C4 C5 C6 C31 . . . . 173.4(4) no
C5 C6 C1 C7 . . . . 175.5(4) no
C6 C1 C7 C8 . . . . -61.4(6) no
C6 C1 C7 C10 . . . . 120.2(5) no
C6 C5 C4 C35 . . . . -178.2(5) no
C6 C31 O10 C33 . . . . -177.1(5) no
C7 C1 C6 C31 . . . . -58.9(5) no
C7 C10 Si1 C11 . . . . -56.5(6) no
C7 C10 Si1 C12 . . . . 68.4(6) no
C7 C10 Si1 C13 . . . . -174.3(6) no
C7 C10 O5 C9 . . . . 0.3(6) no
C8 C9 O5 C10 . . . . -0.3(7) no
C9 C8 C7 C10 . . . . 0.2(6) no
C14 C15 C16 C17 . . . . 173.4(5) no
C14 C15 C20 C19 . . . . -172.6(5) no
C15 C16 C17 C18 . . . . -1.5(8) no
C15 C20 C19 C18 . . . . -0.3(8) no
C16 C15 C20 C19 . . . . 2.2(8) no
C16 C17 C18 C19 . . . . 3.5(8) no
C17 C16 C15 C20 . . . . -1.3(8) no
C17 C18 O4 C21 . . . . 169.5(5) no
C17 C18 C19 C20 . . . . -2.6(8) no
C19 C18 O4 C21 . . . . -11.8(7) no
C22 C23 O7 C32 . . . . -82.7(6) no
C22 C23 C24 C25 . . . . -59.8(7) no
C22 C23 C24 C29 . . . . 118.6(6) no
C23 O7 C32 C30 . . . . 173.7(6) no
C23 C24 C25 C26 . . . . 176.7(6) no
C23 C24 C29 C28 . . . . -178.2(6) no
C24 C23 O7 C32 . . . . 156.0(5) no
C24 C25 C26 C27 . . . . 2(1) no
C24 C29 C28 C27 . . . . 0(1) no
C25 C24 C29 C28 . . . . 0.3(9) no
C25 C26 C27 C28 . . . . -1(1) no
C26 C25 C24 C29 . . . . -1.8(9) no
C26 C27 C28 C29 . . . . 0(1) no
C31 O10 C33 C34 . . . . 164.8(9) no

loop_
_cod_related_entry_id
_cod_related_entry_database
_cod_related_entry_code
1 ChemSpider 9716753
